data_7115996
loop_
_publ_author_name
'Yong Zheng'
'Yin-Yin Pan'
'Yan-Ping Ren'
'La-Sheng Long'
'Rong-Bin Huang'
'Lan-Sun Zheng'

_publ_section_title
;
 Reversible transformation between chiral and achiral Dy6Mo4 clusters
 through a symmetric operation
;
_journal_name_full Chem.Commun.
_journal_page_first 14728
_journal_paper_doi 10.1039/C4cc07047J
_journal_volume 50
_journal_year 2014
_chemical_absolute_configuration ad
_chemical_formula_moiety 'C56 H64 Dy6 Mo4 N4 O40, 2(C4 H12 N)'
_chemical_formula_sum 'C65 H120 Dy6 Mo4 N6 O55'
_chemical_formula_weight 3224.43
_chemical_name_systematic
;
 ? 
;
_space_group_crystal_system trigonal
_space_group_IT_number 154
_space_group_name_Hall 'P 32 2"'
_space_group_name_H-M_alt 'P 32 2 1'
_symmetry_space_group_name_Hall 'P 32 2"'
_symmetry_space_group_name_H-M 'P 32 2 1'
_atom_sites_solution_hydrogens geom
_atom_sites_solution_primary direct
_atom_sites_solution_secondary difmap
_audit_creation_date 2013-10-16
_audit_creation_method
;
  Olex2 1.2
  (compiled Apr 23 2013 17:54:37, GUI svn.r4466)
;
_cell_angle_alpha 90.00
_cell_angle_beta 90.00
_cell_angle_gamma 120.00
_cell_formula_units_Z 3
_cell_length_a 21.9826(6)
_cell_length_b 21.9826(6)
_cell_length_c 19.1459(7)
_cell_measurement_temperature 153(2)
_cell_volume 8012.4(4)
_computing_molecular_graphics
;
O. V. Dolomanov, L. J. Bourhis, R. J. Gildea, J. A. K. Howard and H. Puschmann,
OLEX2: a complete structure solution, refinement and analysis program.
J. Appl. Cryst. (2009). 42, 339-341.
;
_computing_publication_material
;
O. V. Dolomanov, L. J. Bourhis, R. J. Gildea, J. A. K. Howard and H. Puschmann,
OLEX2: a complete structure solution, refinement and analysis program.
J. Appl. Cryst. (2009). 42, 339-341.
;
_computing_structure_refinement 'SHELXL-97 (Sheldrick, 1997)'
_computing_structure_solution 'SHELXS-97 (Sheldrick, 1990)'
_diffrn_ambient_temperature 153(2)
_diffrn_measured_fraction_theta_full 0.998
_diffrn_measured_fraction_theta_max 0.998
_diffrn_measurement_device_type 'multiwire proportional'
_diffrn_measurement_method 'phi and omega scans'
_diffrn_radiation_monochromator graphite
_diffrn_radiation_type MoK\a
_diffrn_radiation_wavelength 0.71073
_diffrn_reflns_av_R_equivalents 0.0742
_diffrn_reflns_av_unetI/netI 0.1244
_diffrn_reflns_limit_h_max 10
_diffrn_reflns_limit_h_min -27
_diffrn_reflns_limit_k_max 27
_diffrn_reflns_limit_k_min -8
_diffrn_reflns_limit_l_max 13
_diffrn_reflns_limit_l_min -23
_diffrn_reflns_number 20432
_diffrn_reflns_theta_full 26.00
_diffrn_reflns_theta_max 26.00
_diffrn_reflns_theta_min 2.82
_diffrn_source 'fine-focus sealed tube'
_exptl_absorpt_coefficient_mu 4.685
_exptl_absorpt_correction_T_max 0.7056
_exptl_absorpt_correction_T_min 0.2559
_exptl_absorpt_correction_type multi-scan
_exptl_absorpt_process_details 'CrysAlis RED'
_exptl_crystal_colour 'clear yellowish yellow'
_exptl_crystal_density_diffrn 2.005
_exptl_crystal_density_method 'not measured'
_exptl_crystal_description block
_exptl_crystal_F_000 4668
_exptl_crystal_size_max 0.4
_exptl_crystal_size_mid 0.1
_exptl_crystal_size_min 0.08
_refine_diff_density_max 1.653
_refine_diff_density_min -1.724
_refine_diff_density_rms 0.252
_refine_ls_abs_structure_details 'Flack H D (1983), Acta Cryst. A39, 876-881'
_refine_ls_abs_structure_Flack 0.00(3)
_refine_ls_extinction_method none
_refine_ls_goodness_of_fit_ref 1.161
_refine_ls_hydrogen_treatment mixed
_refine_ls_matrix_type full
_refine_ls_number_parameters 537
_refine_ls_number_reflns 10486
_refine_ls_number_restraints 147
_refine_ls_restrained_S_all 1.163
_refine_ls_R_factor_all 0.1247
_refine_ls_R_factor_gt 0.1015
_refine_ls_shift/su_max 0.154
_refine_ls_shift/su_mean 0.012
_refine_ls_structure_factor_coef Fsqd
_refine_ls_weighting_details 'calc w=1/[\s^2^(Fo^2^)+(0.0541P)^2^+177.2512P] where P=(Fo^2^+2Fc^2^)/3'
_refine_ls_weighting_scheme calc
_refine_ls_wR_factor_gt 0.2123
_refine_ls_wR_factor_ref 0.2257
_reflns_number_gt 8291
_reflns_number_total 10486
_reflns_threshold_expression >2sigma(I)
_cod_data_source_file c4cc07047j2.cif
_cod_data_source_block complex_IIIb
_cod_database_code 7115996
_olex2_refinement_description
;
1. Fixed Uiso
 At 1.2 times of:
  All C(H) groups, All C(H,H) groups
 At 1.5 times of:
  All C(H,H,H) groups
2. Restrained distances
 C28-C27
 1.6 with sigma of 0.02
 C25-C26
 1.6 with sigma of 0.02
 N3-C29
 1.8 with sigma of 0.02
 C26-O17
 2.3 with sigma of 0.02
 O18-C25
 1.2 with sigma of 0.02
 O17-C25
 1.2 with sigma of 0.02
 C27-O20
 1.25 with sigma of 0.02
 C30-C32
 2.4 with sigma of 0.02
 N3-C31
 1.8 with sigma of 0.02
 N3-C31
 1.5 with sigma of 0.02
3. Restrained planarity
 C26, C25, O18, O17
 with sigma of 0.1
4. Rigid bond restraints
 C27, C28
 with sigma for 1-2 distances of 0.01 and sigma for 1-3 distances of 0.01
 C26, C25
 with sigma for 1-2 distances of 0.01 and sigma for 1-3 distances of 0.01
 C16, C17
 with sigma for 1-2 distances of 0.01 and sigma for 1-3 distances of 0.01
 C12, C13
 with sigma for 1-2 distances of 0.01 and sigma for 1-3 distances of 0.01
5. Uiso/Uaniso restraints and constraints
C8 \\sim C9: within 1.7A with sigma of 0.04 and sigma for terminal atoms of 0.08
C16 \\sim C17: within 1.7A with sigma of 0.04 and sigma for terminal atoms of 0.08
Uanis(N2) \\sim Ueq: with sigma of 0.01 and sigma for terminal atoms of 0.01
Uanis(C5) \\sim Ueq: with sigma of 0.01 and sigma for terminal atoms of 0.01
Uanis(C4) \\sim Ueq: with sigma of 0.01 and sigma for terminal atoms of 0.01
Uanis(C25) \\sim Ueq: with sigma of 0.01 and sigma for terminal atoms of 0.01
Uanis(C30) \\sim Ueq: with sigma of 0.1 and sigma for terminal atoms of 0.2
Uanis(N1) \\sim Ueq: with sigma of 0.01 and sigma for terminal atoms of 0.2
Uanis(C23) \\sim Ueq: with sigma of 0.01 and sigma for terminal atoms of 0.2
Uanis(C32) \\sim Ueq: with sigma of 0.01 and sigma for terminal atoms of 0.2
Uanis(C32) \\sim Ueq: with sigma of 0.01 and sigma for terminal atoms of 0.2
Uanis(C11) \\sim Ueq: with sigma of 0.01 and sigma for terminal atoms of 0.01
Uanis(C16) \\sim Ueq: with sigma of 0.01 and sigma for terminal atoms of 0.01
Uanis(C12) \\sim Ueq: with sigma of 0.1 and sigma for terminal atoms of 0.2
Uanis(C26) \\sim Ueq, Uanis(C17) \\sim Ueq, Uanis(C18) \\sim Ueq, Uanis(C15) \\sim Ueq, Uanis(C28) \\sim Ueq, Uanis(C19) \\sim Ueq: with sigma of 0.01 and sigma for terminal atoms of 0.02
Uanis(C14) \\sim Ueq: with sigma of 0.01 and sigma for terminal atoms of 0.2
Uanis(C13) \\sim Ueq: with sigma of 0.01 and sigma for terminal atoms of 0.2
6.a Ternary CH refined with riding coordinates:
 C9(H9), C19(H19)
6.b Secondary CH2 refined with riding coordinates:
 C8(H8A,H8B), C10(H10A,H10B), C18(H18A,H18B), C20(H20A,H20B)
6.c Me refined with riding coordinates:
 C24(H24A,H24B,H24C), C32(H32A,H32B,H32C)
6.d Aromatic/amide H refined with riding coordinates:
 C2(H2), C3(H3), C4(H4), C5(H5), C7(H7), C12(H12), C15(H15), C14(H14),
 C13(H13), C17(H17)
6.e Fitted hexagon refined as free rotating group:
 C12(C11,C16,C15,C14,C13)
6.f Idealised Me refined as rotating group:
 C22(H22A,H22B,H22C), C26(H26A,H26B,H26C), C28(H28A,H28B,H28C), C29(H29A,H29B,
 H29C), C30(H30A,H30B,H30C), C31(H31A,H31B,H31C)
;

loop_
_space_group_symop_id
_space_group_symop_operation_xyz
1 'x, y, z'
2 '-y, x-y, z+2/3'
3 '-x+y, -x, z+1/3'
4 'y, x, -z'
5 'x-y, -y, -z+1/3'
6 '-x, -x+y, -z+2/3'

loop_
_atom_site_label
_atom_site_type_symbol
_atom_site_fract_x
_atom_site_fract_y
_atom_site_fract_z
_atom_site_U_iso_or_equiv
_atom_site_adp_type
_atom_site_occupancy
_atom_site_symmetry_multiplicity
_atom_site_calc_flag
_atom_site_refinement_flags
Dy1 Dy 0.37411(2) 0.54449(2) 0.51948(3) 0.03158(12) Uani 1 1 d .
Dy2 Dy 0.36509(4) 0.36509(4) 0.5000 0.0402(2) Uani 1 2 d S
Dy3 Dy 0.63021(3) 0.65207(3) 0.33160(4) 0.0757(2) Uani 1 1 d .
Dy4 Dy 0.73746(5) 0.73746(5) 0.5000 0.1097(6) Uani 1 2 d S
Mo1 Mo 0.47978(4) 0.51940(5) 0.62602(5) 0.0379(3) Uani 1 1 d .
Mo2 Mo 0.53860(5) 0.66809(5) 0.46213(6) 0.0446(3) Uani 1 1 d .
N1 N 0.3896(4) 0.6525(4) 0.5770(4) 0.032(2) Uani 1 1 d U
N2 N 0.5355(5) 0.6111(5) 0.2512(5) 0.052(3) Uani 1 1 d U
O1 O 0.2939(3) 0.5644(4) 0.4728(4) 0.043(2) Uani 1 1 d .
O2 O 0.4095(4) 0.5536(4) 0.6410(4) 0.051(2) Uani 1 1 d .
O3 O 0.5342(4) 0.6100(5) 0.6767(4) 0.068(3) Uani 1 1 d .
O4 O 0.6812(5) 0.6613(5) 0.2304(6) 0.109(4) Uani 1 1 d .
O5 O 0.5474(4) 0.6905(3) 0.3567(5) 0.053(3) Uani 1 1 d .
O6 O 0.4370(3) 0.6201(3) 0.4266(4) 0.035(2) Uani 1 1 d .
O7 O 0.4176(3) 0.4678(3) 0.5587(3) 0.0306(19) Uani 1 1 d .
O8 O 0.4589(4) 0.4631(4) 0.6939(4) 0.063(3) Uani 1 1 d .
O9 O 0.5655(4) 0.5364(4) 0.6013(4) 0.050(3) Uani 1 1 d .
O10 O 0.6301(4) 0.6919(4) 0.4507(5) 0.065(3) Uani 1 1 d .
O11 O 0.5422(4) 0.7395(4) 0.4965(5) 0.061(3) Uani 1 1 d .
O12 O 0.5024(3) 0.6050(4) 0.5299(4) 0.042(2) Uani 1 1 d .
O13 O 0.3511(3) 0.4554(4) 0.4355(4) 0.044(2) Uani 1 1 d .
O14 O 0.3073(5) 0.3542(5) 0.3870(5) 0.073(3) Uani 1 1 d .
O15 O 0.2753(4) 0.4507(5) 0.5668(5) 0.069(3) Uani 1 1 d .
O16 O 0.2549(5) 0.3439(5) 0.5322(8) 0.118(5) Uani 1 1 d .
O17 O 0.7065(5) 0.7721(4) 0.3164(6) 0.154(5) Uani 1 1 d D
O18 O 0.7821(5) 0.8248(6) 0.4105(6) 0.191(10) Uani 1 1 d D
O19 O 0.7277(5) 0.6660(5) 0.3931(6) 0.091(4) Uani 1 1 d .
O20 O 0.8229(7) 0.7234(7) 0.4615(6) 0.181(9) Uani 1 1 d D
C1 C 0.2726(5) 0.6108(5) 0.4724(5) 0.031(3) Uani 1 1 d .
C2 C 0.2183(5) 0.6028(6) 0.4303(5) 0.042(3) Uani 1 1 d .
H2 H 0.1972 0.5629 0.4005 0.050 Uiso 1 1 calc R
C3 C 0.1930(6) 0.6473(7) 0.4281(6) 0.056(4) Uani 1 1 d .
H3 H 0.1566 0.6397 0.3964 0.068 Uiso 1 1 calc R
C4 C 0.2207(5) 0.7038(5) 0.4725(5) 0.038(2) Uani 1 1 d U
H4 H 0.2038 0.7360 0.4730 0.045 Uiso 1 1 calc R
C5 C 0.2709(6) 0.7116(6) 0.5138(7) 0.052(3) Uani 1 1 d U
H5 H 0.2882 0.7500 0.5454 0.063 Uiso 1 1 calc R
C6 C 0.3034(5) 0.6689(6) 0.5172(5) 0.035(3) Uani 1 1 d .
C7 C 0.3608(5) 0.6866(5) 0.5661(5) 0.033(3) Uani 1 1 d .
H7 H 0.3773 0.7289 0.5920 0.039 Uiso 1 1 calc R
C8 C 0.4433(5) 0.6773(6) 0.6247(7) 0.071(4) Uani 1 1 d U
H8A H 0.4471 0.7192 0.6482 0.085 Uiso 1 1 calc R
H8B H 0.4881 0.6919 0.6000 0.085 Uiso 1 1 calc R
C9 C 0.4317(6) 0.6221(6) 0.6798(8) 0.069(4) Uani 1 1 d U
H9 H 0.3942 0.6161 0.7133 0.082 Uiso 1 1 calc R
C10 C 0.4977(7) 0.6350(6) 0.7195(6) 0.081(4) Uani 1 1 d .
H10A H 0.5282 0.6858 0.7290 0.097 Uiso 1 1 calc R
H10B H 0.4845 0.6096 0.7646 0.097 Uiso 1 1 calc R
C12 C 0.7056(5) 0.6166(5) 0.1334(5) 0.175(7) Uani 1 1 d GU
H12 H 0.7534 0.6445 0.1469 0.210 Uiso 1 1 calc R
C11 C 0.6534(6) 0.6198(6) 0.1715(6) 0.090(4) Uani 1 1 d GU
C16 C 0.5835(6) 0.5790(8) 0.1518(8) 0.073(3) Uani 1 1 d GU
C15 C 0.5657(6) 0.5350(8) 0.0941(10) 0.190(5) Uani 1 1 d GU
H15 H 0.5179 0.5071 0.0806 0.227 Uiso 1 1 calc R
C14 C 0.6178(8) 0.5318(8) 0.0561(9) 0.246(5) Uani 1 1 d GU
H14 H 0.6057 0.5017 0.0166 0.295 Uiso 1 1 calc R
C13 C 0.6878(7) 0.5726(7) 0.0757(6) 0.265(4) Uani 1 1 d GU
H13 H 0.7234 0.5703 0.0497 0.318 Uiso 1 1 calc R
C17 C 0.5253(7) 0.5772(7) 0.1837(8) 0.072(3) Uani 1 1 d U
H17 H 0.4805 0.5544 0.1619 0.087 Uiso 1 1 calc R
C18 C 0.4653(6) 0.5992(6) 0.2769(6) 0.044(3) Uani 1 1 d U
H18A H 0.4340 0.5932 0.2371 0.053 Uiso 1 1 calc R
H18B H 0.4420 0.5568 0.3068 0.053 Uiso 1 1 calc R
C19 C 0.4815(7) 0.6630(7) 0.3176(8) 0.064(3) Uani 1 1 d U
H19 H 0.4867 0.7001 0.2839 0.077 Uiso 1 1 calc R
C20 C 0.4264(6) 0.6521(6) 0.3683(6) 0.065(4) Uani 1 1 d .
H20A H 0.4304 0.6976 0.3814 0.078 Uiso 1 1 calc R
H20B H 0.3792 0.6215 0.3481 0.078 Uiso 1 1 calc R
C21 C 0.3187(5) 0.4167(5) 0.3839(5) 0.038(3) Uani 1 1 d .
C22 C 0.2945(8) 0.4428(9) 0.3285(9) 0.118(6) Uani 1 1 d .
H22A H 0.2882 0.4812 0.3460 0.177 Uiso 1 1 calc R
H22B H 0.2496 0.4049 0.3109 0.177 Uiso 1 1 calc R
H22C H 0.3292 0.4602 0.2907 0.177 Uiso 1 1 calc R
C23 C 0.2380(8) 0.3901(9) 0.5359(8) 0.079(4) Uani 1 1 d U
C24 C 0.1630(8) 0.3739(10) 0.5114(8) 0.111(8) Uani 1 1 d .
H24A H 0.1563 0.4135 0.5235 0.167 Uiso 1 1 calc R
H24B H 0.1271 0.3313 0.5349 0.167 Uiso 1 1 calc R
H24C H 0.1588 0.3666 0.4608 0.167 Uiso 1 1 calc R
C25 C 0.7494(5) 0.8106(5) 0.3581(5) 0.186(4) Uani 1 1 d DU
C26 C 0.7808(13) 0.8898(4) 0.3319(12) 0.212(7) Uani 1 1 d DU
H26A H 0.7855 0.8915 0.2809 0.319 Uiso 1 1 calc R
H26B H 0.8270 0.9195 0.3531 0.319 Uiso 1 1 calc R
H26C H 0.7490 0.9070 0.3455 0.319 Uiso 1 1 calc R
C27 C 0.7965(6) 0.6880(5) 0.4089(5) 0.120(4) Uani 1 1 d DU
C28 C 0.8151(8) 0.6439(7) 0.3565(9) 0.186(6) Uani 1 1 d DU
H28A H 0.8052 0.5997 0.3787 0.279 Uiso 1 1 calc R
H28B H 0.8650 0.6710 0.3441 0.279 Uiso 1 1 calc R
H28C H 0.7865 0.6338 0.3141 0.279 Uiso 1 1 calc R
N3 N 0.2998(5) 0.3881(7) 0.7757(4) 0.209(9) Uani 1 1 d D
C29 C 0.3583(11) 0.4607(7) 0.8315(5) 0.194(13) Uani 1 1 d D
H29A H 0.3373 0.4543 0.8780 0.291 Uiso 1 1 calc R
H29B H 0.3658 0.5049 0.8113 0.291 Uiso 1 1 calc R
H29C H 0.4034 0.4621 0.8353 0.291 Uiso 1 1 calc R
C30 C 0.2319(5) 0.3193(17) 0.8118(15) 0.28(2) Uani 1 1 d DU
H30A H 0.2404 0.2796 0.8126 0.414 Uiso 1 1 calc R
H30B H 0.1894 0.3067 0.7847 0.414 Uiso 1 1 calc R
H30C H 0.2257 0.3309 0.8597 0.414 Uiso 1 1 calc R
C31 C 0.2648(7) 0.3858(9) 0.6984(5) 0.222(11) Uani 1 1 d D
H31A H 0.2261 0.3953 0.7040 0.333 Uiso 1 1 calc R
H31B H 0.2470 0.3392 0.6775 0.333 Uiso 1 1 calc R
H31C H 0.3007 0.4214 0.6678 0.333 Uiso 1 1 calc R
C32 C 0.3510(6) 0.3586(17) 0.7799(13) 0.31(3) Uani 1 1 d DU
H32A H 0.3307 0.3137 0.7550 0.466 Uiso 1 1 calc R
H32B H 0.3586 0.3515 0.8290 0.466 Uiso 1 1 calc R
H32C H 0.3960 0.3921 0.7585 0.466 Uiso 1 1 calc R

loop_
_atom_site_aniso_label
_atom_site_aniso_U_11
_atom_site_aniso_U_22
_atom_site_aniso_U_33
_atom_site_aniso_U_23
_atom_site_aniso_U_13
_atom_site_aniso_U_12
Dy1 0.03047(16) 0.03986(19) 0.0330(2) -0.0054(2) -0.00453(19) 0.02405(14)
Dy2 0.03038(16) 0.03038(16) 0.0616(5) 0.00022(19) -0.00022(19) 0.0165(2)
Dy3 0.0806(3) 0.0679(2) 0.1055(4) 0.0603(3) 0.0597(3) 0.05720(19)
Dy4 0.0354(3) 0.0354(3) 0.2462(17) 0.0006(5) -0.0006(5) 0.0086(4)
Mo1 0.0462(4) 0.0539(4) 0.0315(5) -0.0062(4) -0.0085(4) 0.0386(3)
Mo2 0.0400(4) 0.0281(4) 0.0695(7) 0.0046(4) 0.0040(5) 0.0198(3)
N1 0.035(3) 0.038(3) 0.033(4) 0.001(3) -0.010(3) 0.026(2)
N2 0.068(4) 0.058(4) 0.040(4) 0.017(3) 0.005(3) 0.040(3)
O1 0.049(3) 0.042(3) 0.049(4) -0.027(3) -0.037(3) 0.031(2)
O2 0.067(3) 0.070(4) 0.040(4) -0.018(3) -0.012(3) 0.053(3)
O3 0.085(4) 0.123(5) 0.041(4) -0.033(4) -0.026(3) 0.086(3)
O4 0.143(6) 0.111(5) 0.125(7) 0.085(5) 0.088(6) 0.103(4)
O5 0.057(3) 0.029(3) 0.087(6) 0.025(3) 0.006(4) 0.032(2)
O6 0.041(3) 0.033(3) 0.043(4) 0.012(3) 0.000(3) 0.028(2)
O7 0.038(3) 0.046(3) 0.020(3) 0.008(3) 0.002(3) 0.029(2)
O8 0.068(3) 0.111(5) 0.045(4) 0.019(4) -0.003(4) 0.070(3)
O9 0.041(3) 0.061(4) 0.046(4) -0.013(4) -0.017(3) 0.025(3)
O10 0.038(4) 0.035(4) 0.123(7) 0.013(4) 0.027(4) 0.020(3)
O11 0.054(4) 0.037(4) 0.093(6) 0.001(4) -0.016(4) 0.023(3)
O12 0.048(3) 0.042(3) 0.044(4) -0.001(3) -0.014(3) 0.030(2)
O13 0.038(3) 0.056(4) 0.043(4) 0.004(3) 0.004(3) 0.028(3)
O14 0.077(4) 0.082(5) 0.078(6) -0.047(4) -0.029(4) 0.053(3)
O15 0.047(4) 0.082(5) 0.088(6) 0.015(5) 0.032(4) 0.040(3)
O16 0.051(4) 0.072(5) 0.246(14) 0.065(7) 0.036(7) 0.040(4)
O17 0.174(6) 0.165(6) 0.205(13) 0.097(7) 0.085(8) 0.147(4)
O18 0.059(6) 0.042(5) 0.46(3) -0.056(10) 0.008(12) 0.016(5)
O19 0.071(5) 0.072(5) 0.146(9) 0.053(5) 0.044(6) 0.046(4)
O20 0.086(8) 0.093(10) 0.33(2) 0.015(12) -0.086(11) 0.021(7)
C1 0.028(4) 0.052(5) 0.022(5) 0.002(4) 0.006(4) 0.027(3)
C2 0.041(4) 0.074(6) 0.020(5) -0.003(5) -0.010(4) 0.036(4)
C3 0.044(5) 0.086(7) 0.053(7) 0.030(6) 0.016(5) 0.043(4)
C4 0.032(3) 0.047(4) 0.047(4) 0.009(3) 0.018(3) 0.030(2)
C5 0.056(4) 0.050(4) 0.059(5) 0.006(4) -0.007(4) 0.033(3)
C6 0.032(4) 0.057(6) 0.009(4) 0.009(4) 0.006(4) 0.017(4)
C7 0.038(5) 0.021(4) 0.025(5) 0.003(4) 0.009(4) 0.004(4)
C8 0.050(4) 0.098(5) 0.099(8) -0.055(6) -0.025(5) 0.064(3)
C9 0.084(5) 0.092(5) 0.079(8) -0.025(6) -0.027(6) 0.081(3)
C10 0.167(7) 0.102(6) 0.035(6) -0.020(5) 0.001(6) 0.113(5)
C12 0.220(13) 0.182(8) 0.173(8) 0.107(4) -0.015(10) 0.139(8)
C11 0.097(5) 0.092(5) 0.083(5) 0.010(4) 0.011(4) 0.049(3)
C16 0.078(3) 0.085(5) 0.060(5) 0.019(4) -0.004(3) 0.045(3)
C15 0.190(6) 0.192(6) 0.188(6) -0.003(5) -0.001(5) 0.097(4)
C14 0.248(6) 0.249(6) 0.246(6) -0.003(5) 0.005(5) 0.128(4)
C13 0.266(6) 0.269(6) 0.270(5) 0.006(4) 0.002(5) 0.141(4)
C17 0.080(4) 0.080(4) 0.072(5) 0.006(4) -0.010(4) 0.051(3)
C18 0.057(4) 0.049(4) 0.032(4) 0.009(3) 0.006(3) 0.031(3)
C19 0.069(5) 0.062(4) 0.070(5) 0.013(4) -0.002(4) 0.039(3)
C20 0.116(6) 0.076(5) 0.052(7) 0.017(5) 0.018(6) 0.084(4)
C21 0.062(5) 0.038(4) 0.030(5) -0.022(4) -0.034(4) 0.037(3)
C22 0.089(7) 0.107(9) 0.172(12) -0.106(9) -0.101(8) 0.060(7)
C23 0.076(5) 0.082(5) 0.086(5) 0.008(4) -0.006(4) 0.044(3)
C24 0.086(10) 0.127(13) 0.080(9) -0.060(8) 0.022(8) 0.022(9)
C25 0.183(6) 0.189(4) 0.192(6) -0.007(4) 0.004(5) 0.098(4)
C26 0.203(11) 0.207(5) 0.223(11) 0.017(7) 0.012(9) 0.099(7)
C27 0.118(6) 0.160(6) 0.138(9) 0.123(4) 0.103(6) 0.111(5)
C28 0.175(9) 0.190(7) 0.206(10) -0.016(6) 0.015(7) 0.102(5)
N3 0.153(8) 0.314(15) 0.26(2) 0.136(15) 0.112(12) 0.189(8)
C29 0.27(2) 0.222(17) 0.002(5) 0.061(7) -0.032(9) 0.063(17)
C30 0.19(2) 0.37(4) 0.26(3) 0.02(3) -0.07(2) 0.14(2)
C31 0.38(2) 0.062(10) 0.174(13) 0.034(10) 0.215(12) 0.069(12)
C32 0.43(5) 0.35(4) 0.098(18) 0.08(2) 0.02(3) 0.15(3)

loop_
_atom_type_symbol
_atom_type_description
_atom_type_scat_dispersion_real
_atom_type_scat_dispersion_imag
_atom_type_scat_source
C C 0.0033 0.0016 'International Tables Vol C Tables 4.2.6.8 and 6.1.1.4'
H H 0.0000 0.0000 'International Tables Vol C Tables 4.2.6.8 and 6.1.1.4'
N N 0.0061 0.0033 'International Tables Vol C Tables 4.2.6.8 and 6.1.1.4'
O O 0.0106 0.0060 'International Tables Vol C Tables 4.2.6.8 and 6.1.1.4'
Mo Mo -1.6832 0.6857 'International Tables Vol C Tables 4.2.6.8 and 6.1.1.4'
Dy Dy -0.1892 4.4098 'International Tables Vol C Tables 4.2.6.8 and 6.1.1.4'

loop_
_geom_angle_atom_site_label_1
_geom_angle_atom_site_label_2
_geom_angle_atom_site_label_3
_geom_angle
_geom_angle_site_symmetry_1
_geom_angle_site_symmetry_3
Mo1 Dy1 Dy2 64.88(2) . .
Mo1 Dy1 Mo2 77.42(3) . .
Mo2 Dy1 Dy2 105.81(3) . .
N1 Dy1 Dy2 158.6(2) . .
N1 Dy1 Mo1 96.5(2) . .
N1 Dy1 Mo2 78.37(17) . .
O1 Dy1 Dy2 121.65(18) . .
O1 Dy1 Mo1 166.2(2) . .
O1 Dy1 Mo2 110.00(17) . .
O1 Dy1 N1 74.4(3) . .
O1 Dy1 O2 128.8(3) . .
O1 Dy1 O6 78.4(3) . .
O1 Dy1 O7 153.0(2) . .
O1 Dy1 O12 137.8(2) . .
O1 Dy1 O13 91.5(3) . .
O1 Dy1 O15 81.2(3) . .
O2 Dy1 Dy2 91.6(2) . .
O2 Dy1 Mo1 37.6(2) . .
O2 Dy1 Mo2 94.23(16) . .
O2 Dy1 N1 67.1(3) . .
O2 Dy1 O7 62.7(3) . .
O2 Dy1 O12 69.1(2) . .
O6 Dy1 Dy2 111.12(19) . .
O6 Dy1 Mo1 111.52(18) . .
O6 Dy1 Mo2 35.58(16) . .
O6 Dy1 N1 84.7(3) . .
O6 Dy1 O2 127.9(2) . .
O6 Dy1 O7 115.3(2) . .
O6 Dy1 O12 64.4(2) . .
O6 Dy1 O13 83.1(2) . .
O7 Dy1 Dy2 32.98(13) . .
O7 Dy1 Mo1 31.90(14) . .
O7 Dy1 Mo2 91.36(13) . .
O7 Dy1 N1 127.7(2) . .
O7 Dy1 O12 66.9(2) . .
O12 Dy1 Dy2 91.12(19) . .
O12 Dy1 Mo1 48.18(18) . .
O12 Dy1 Mo2 29.30(17) . .
O12 Dy1 N1 82.8(3) . .
O13 Dy1 Dy2 38.4(2) . .
O13 Dy1 Mo1 99.0(2) . .
O13 Dy1 Mo2 98.11(16) . .
O13 Dy1 N1 163.0(3) . .
O13 Dy1 O2 129.9(3) . .
O13 Dy1 O7 68.6(2) . .
O13 Dy1 O12 102.4(3) . .
O15 Dy1 Dy2 65.2(3) . .
O15 Dy1 Mo1 92.0(3) . .
O15 Dy1 Mo2 168.6(3) . .
O15 Dy1 N1 107.4(3) . .
O15 Dy1 O2 79.5(3) . .
O15 Dy1 O6 152.5(3) . .
O15 Dy1 O7 77.3(3) . .
O15 Dy1 O12 140.1(3) . .
O15 Dy1 O13 79.2(3) . .
Dy1 Dy2 Dy1 115.23(2) . 4_556
O7 Dy2 Dy1 36.03(19) . .
O7 Dy2 Dy1 89.90(19) 4_556 .
O7 Dy2 Dy1 89.90(19) . 4_556
O7 Dy2 Dy1 36.03(19) 4_556 4_556
O7 Dy2 O7 81.7(3) . 4_556
O7 Dy2 O13 80.5(3) . 4_556
O7 Dy2 O13 80.5(3) 4_556 .
O7 Dy2 O13 69.7(2) . .
O7 Dy2 O13 69.7(2) 4_556 4_556
O7 Dy2 O14 121.1(3) 4_556 4_556
O7 Dy2 O14 87.0(3) 4_556 .
O7 Dy2 O14 121.1(3) . .
O7 Dy2 O14 87.0(3) . 4_556
O7 Dy2 O16 156.5(4) . 4_556
O7 Dy2 O16 91.7(4) . .
O7 Dy2 O16 156.5(4) 4_556 .
O7 Dy2 O16 91.7(4) 4_556 4_556
O7 Dy2 C21 95.4(3) . .
O7 Dy2 C21 82.9(3) 4_556 .
O7 Dy2 C21 82.9(3) . 4_556
O7 Dy2 C21 95.4(3) 4_556 4_556
O13 Dy2 Dy1 36.52(17) 4_556 4_556
O13 Dy2 Dy1 116.22(16) . 4_556
O13 Dy2 Dy1 116.22(16) 4_556 .
O13 Dy2 Dy1 36.53(17) . .
O13 Dy2 O13 140.5(3) 4_556 .
O13 Dy2 C21 25.7(2) . .
O13 Dy2 C21 152.6(3) 4_556 .
O13 Dy2 C21 25.7(2) 4_556 4_556
O13 Dy2 C21 152.6(3) . 4_556
O14 Dy2 Dy1 112.6(2) 4_556 .
O14 Dy2 Dy1 86.8(2) . .
O14 Dy2 Dy1 112.6(2) . 4_556
O14 Dy2 Dy1 86.8(2) 4_556 4_556
O14 Dy2 O13 51.4(3) 4_556 4_556
O14 Dy2 O13 146.2(3) 4_556 .
O14 Dy2 O13 51.4(3) . .
O14 Dy2 O13 146.2(3) . 4_556
O14 Dy2 O14 144.3(4) . 4_556
O14 Dy2 C21 25.7(3) . .
O14 Dy2 C21 156.0(3) 4_556 .
O14 Dy2 C21 25.7(3) 4_556 4_556
O14 Dy2 C21 156.0(3) . 4_556
O16 Dy2 Dy1 167.4(4) . 4_556
O16 Dy2 Dy1 167.4(4) 4_556 .
O16 Dy2 Dy1 72.2(3) 4_556 4_556
O16 Dy2 Dy1 72.2(3) . .
O16 Dy2 O13 76.0(4) . .
O16 Dy2 O13 131.7(4) 4_556 .
O16 Dy2 O13 76.0(4) 4_556 4_556
O16 Dy2 O13 131.7(4) . 4_556
O16 Dy2 O14 80.8(4) 4_556 .
O16 Dy2 O14 80.8(4) . 4_556
O16 Dy2 O14 77.1(5) 4_556 4_556
O16 Dy2 O14 77.1(5) . .
O16 Dy2 O16 102.6(5) 4_556 .
O16 Dy2 C21 75.3(4) 4_556 4_556
O16 Dy2 C21 75.3(4) . .
O16 Dy2 C21 106.2(4) 4_556 .
O16 Dy2 C21 106.2(4) . 4_556
C21 Dy2 Dy1 117.0(2) 4_556 .
C21 Dy2 Dy1 61.6(2) 4_556 4_556
C21 Dy2 Dy1 117.0(2) . 4_556
C21 Dy2 Dy1 61.6(2) . .
C21 Dy2 C21 177.7(3) . 4_556
Mo1 Dy3 Dy4 105.22(3) 4_556 .
Mo2 Dy3 Dy4 65.13(2) . .
Mo2 Dy3 Mo1 78.82(3) . 4_556
N2 Dy3 Dy4 158.0(3) . .
N2 Dy3 Mo1 74.3(2) . 4_556
N2 Dy3 Mo2 93.7(3) . .
N2 Dy3 O3 83.9(3) . 4_556
N2 Dy3 O5 65.7(3) . .
N2 Dy3 O10 125.7(3) . .
O3 Dy3 Dy4 108.4(2) 4_556 .
O3 Dy3 Mo1 34.7(2) 4_556 4_556
O3 Dy3 Mo2 111.5(2) 4_556 .
O3 Dy3 O5 128.8(3) 4_556 .
O3 Dy3 O10 114.5(3) 4_556 .
O4 Dy3 Dy4 122.0(3) . .
O4 Dy3 Mo1 111.1(2) . 4_556
O4 Dy3 Mo2 163.3(3) . .
O4 Dy3 N2 76.9(4) . .
O4 Dy3 O3 81.5(3) . 4_556
O4 Dy3 O5 125.7(4) . .
O4 Dy3 O9 138.8(3) . 4_556
O4 Dy3 O10 151.9(3) . .
O4 Dy3 O17 74.9(4) . .
O4 Dy3 O19 92.3(4) . .
O5 Dy3 Dy4 92.7(2) . .
O5 Dy3 Mo1 95.51(15) . 4_556
O5 Dy3 Mo2 37.9(2) . .
O5 Dy3 O10 63.4(3) . .
O9 Dy3 Dy4 90.70(19) 4_556 .
O9 Dy3 Mo1 29.5(2) 4_556 4_556
O9 Dy3 Mo2 49.3(2) 4_556 .
O9 Dy3 N2 78.5(3) 4_556 .
O9 Dy3 O3 63.5(3) 4_556 4_556
O9 Dy3 O5 70.4(3) 4_556 .
O9 Dy3 O10 67.9(2) 4_556 .
O10 Dy3 Dy4 32.87(19) . .
O10 Dy3 Mo1 92.74(17) . 4_556
O10 Dy3 Mo2 32.26(19) . .
O17 Dy3 Dy4 68.7(3) . .
O17 Dy3 Mo1 173.5(3) . 4_556
O17 Dy3 Mo2 96.0(3) . .
O17 Dy3 N2 110.2(4) . .
O17 Dy3 O3 148.4(4) . 4_556
O17 Dy3 O5 82.5(3) . .
O17 Dy3 O9 145.3(4) . 4_556
O17 Dy3 O10 80.8(3) . .
O19 Dy3 Dy4 38.7(3) . .
O19 Dy3 Mo1 97.2(2) . 4_556
O19 Dy3 Mo2 99.9(3) . .
O19 Dy3 N2 162.3(4) . .
O19 Dy3 O3 80.6(3) . 4_556
O19 Dy3 O5 131.4(4) . .
O19 Dy3 O9 101.9(3) . 4_556
O19 Dy3 O10 69.3(4) . .
O19 Dy3 O17 79.7(4) . .
Dy3 Dy4 Dy3 113.84(3) . 4_556
O10 Dy4 Dy3 35.9(3) . .
O10 Dy4 Dy3 89.9(2) 4_556 .
O10 Dy4 Dy3 89.8(2) . 4_556
O10 Dy4 Dy3 35.9(3) 4_556 4_556
O10 Dy4 O10 83.8(4) . 4_556
O10 Dy4 O18 88.6(3) 4_556 4_556
O10 Dy4 O18 88.6(3) . .
O10 Dy4 O18 158.4(4) 4_556 .
O10 Dy4 O18 158.4(4) . 4_556
O10 Dy4 O19 80.4(3) . 4_556
O10 Dy4 O19 68.9(4) 4_556 4_556
O10 Dy4 O19 68.9(4) . .
O10 Dy4 O19 80.4(3) 4_556 .
O10 Dy4 C27 99.0(3) . .
O10 Dy4 C27 84.3(3) 4_556 .
O10 Dy4 C27 84.3(3) . 4_556
O10 Dy4 C27 99.0(3) 4_556 4_556
O18 Dy4 Dy3 72.5(2) 4_556 4_556
O18 Dy4 Dy3 72.5(2) . .
O18 Dy4 Dy3 164.7(3) 4_556 .
O18 Dy4 Dy3 164.7(3) . 4_556
O18 Dy4 O18 105.2(5) 4_556 .
O18 Dy4 O19 129.7(4) . 4_556
O18 Dy4 O19 77.9(4) 4_556 4_556
O18 Dy4 O19 129.7(4) 4_556 .
O18 Dy4 O19 77.9(4) . .
O18 Dy4 C27 76.9(4) . .
O18 Dy4 C27 100.3(4) 4_556 .
O18 Dy4 C27 76.9(4) 4_556 4_556
O18 Dy4 C27 100.3(4) . 4_556
O19 Dy4 Dy3 35.2(3) . .
O19 Dy4 Dy3 115.5(2) 4_556 .
O19 Dy4 Dy3 35.2(3) 4_556 4_556
O19 Dy4 Dy3 115.5(2) . 4_556
O19 Dy4 O19 138.5(4) . 4_556
O19 Dy4 C27 153.1(3) . 4_556
O19 Dy4 C27 30.2(3) . .
O19 Dy4 C27 30.2(3) 4_556 4_556
O19 Dy4 C27 153.1(3) 4_556 .
O20 Dy4 Dy3 90.5(3) . .
O20 Dy4 Dy3 112.6(3) . 4_556
O20 Dy4 Dy3 90.5(3) 4_556 4_556
O20 Dy4 Dy3 112.6(3) 4_556 .
O20 Dy4 O10 125.4(4) 4_556 4_556
O20 Dy4 O10 87.5(4) . 4_556
O20 Dy4 O10 125.4(4) . .
O20 Dy4 O10 87.5(4) 4_556 .
O20 Dy4 O18 74.2(4) 4_556 .
O20 Dy4 O18 80.5(5) 4_556 4_556
O20 Dy4 O18 80.5(5) . .
O20 Dy4 O18 74.2(4) . 4_556
O20 Dy4 O19 143.8(4) 4_556 .
O20 Dy4 O19 56.5(4) 4_556 4_556
O20 Dy4 O19 56.5(4) . .
O20 Dy4 O19 143.8(4) . 4_556
O20 Dy4 O20 137.8(6) . 4_556
O20 Dy4 C27 26.4(3) . .
O20 Dy4 C27 26.4(3) 4_556 4_556
O20 Dy4 C27 150.2(4) . 4_556
O20 Dy4 C27 150.2(4) 4_556 .
C27 Dy4 Dy3 118.3(2) . 4_556
C27 Dy4 Dy3 64.4(2) 4_556 4_556
C27 Dy4 Dy3 64.4(2) . .
C27 Dy4 Dy3 118.3(2) 4_556 .
C27 Dy4 C27 175.5(4) . 4_556
Dy1 Mo1 Dy3 129.88(3) . 4_556
O2 Mo1 Dy1 46.4(2) . .
O2 Mo1 Dy3 118.37(19) . 4_556
O2 Mo1 O12 74.3(3) . .
O3 Mo1 Dy1 104.6(3) . .
O3 Mo1 Dy3 43.5(3) . 4_556
O3 Mo1 O2 75.6(3) . .
O3 Mo1 O12 79.1(3) . .
O7 Mo1 Dy1 45.4(2) . .
O7 Mo1 Dy3 146.7(2) . 4_556
O7 Mo1 O2 81.8(3) . .
O7 Mo1 O3 149.8(4) . .
O7 Mo1 O12 75.6(2) . .
O8 Mo1 Dy1 129.3(3) . .
O8 Mo1 Dy3 97.9(2) . 4_556
O8 Mo1 O2 100.5(4) . .
O8 Mo1 O3 99.5(4) . .
O8 Mo1 O7 104.2(3) . .
O8 Mo1 O9 103.2(4) . .
O8 Mo1 O12 174.8(4) . .
O9 Mo1 Dy1 123.4(3) . .
O9 Mo1 Dy3 40.6(2) . 4_556
O9 Mo1 O2 150.3(3) . .
O9 Mo1 O3 83.0(4) . .
O9 Mo1 O7 109.2(3) . .
O9 Mo1 O12 81.7(3) . .
O12 Mo1 Dy1 47.03(16) . .
O12 Mo1 Dy3 84.59(15) . 4_556
Dy3 Mo2 Dy1 127.38(3) . .
O5 Mo2 Dy1 115.88(19) . .
O5 Mo2 Dy3 45.8(2) . .
O6 Mo2 Dy1 41.89(19) . .
O6 Mo2 Dy3 104.9(2) . .
O6 Mo2 O5 75.3(3) . .
O10 Mo2 Dy1 147.1(3) . .
O10 Mo2 Dy3 45.7(3) . .
O10 Mo2 O5 81.7(4) . .
O10 Mo2 O6 150.5(4) . .
O11 Mo2 Dy1 98.8(3) . .
O11 Mo2 Dy3 130.4(3) . .
O11 Mo2 O5 102.0(4) . .
O11 Mo2 O6 98.1(4) . .
O11 Mo2 O10 104.6(4) . .
O11 Mo2 O12 103.8(4) . .
O12 Mo2 Dy1 42.7(2) . .
O12 Mo2 Dy3 121.6(3) . .
O12 Mo2 O5 148.8(3) . .
O12 Mo2 O6 83.9(3) . .
O12 Mo2 O10 108.2(4) . .
C7 N1 Dy1 130.4(7) . .
C7 N1 C8 118.6(10) . .
C8 N1 Dy1 110.9(8) . .
C17 N2 Dy3 130.7(10) . .
C17 N2 C18 108.5(9) . .
C18 N2 Dy3 118.7(7) . .
C1 O1 Dy1 141.7(6) . .
Mo1 O2 Dy1 96.0(3) . .
C9 O2 Dy1 118.6(7) . .
C9 O2 Mo1 120.2(6) . .
Mo1 O3 Dy3 101.9(4) . 4_556
C10 O3 Dy3 136.4(7) . 4_556
C10 O3 Mo1 119.4(6) . .
C11 O4 Dy3 128.4(7) . .
Mo2 O5 Dy3 96.2(3) . .
C19 O5 Dy3 121.3(8) . .
C19 O5 Mo2 116.5(7) . .
Mo2 O6 Dy1 102.5(3) . .
C20 O6 Dy1 140.4(7) . .
C20 O6 Mo2 114.7(6) . .
Dy2 O7 Dy1 111.0(3) . .
Mo1 O7 Dy1 102.7(3) . .
Mo1 O7 Dy2 146.3(4) . .
Mo1 O9 Dy3 109.9(4) . 4_556
Dy4 O10 Dy3 111.2(4) . .
Mo2 O10 Dy3 102.0(4) . .
Mo2 O10 Dy4 146.7(6) . .
Dy1 O12 Mo1 84.79(19) . .
Mo2 O12 Dy1 108.0(4) . .
Mo2 O12 Mo1 166.4(4) . .
Dy1 O13 Dy2 105.1(3) . .
C21 O13 Dy1 153.7(8) . .
C21 O13 Dy2 95.9(7) . .
C21 O14 Dy2 97.1(6) . .
C23 O15 Dy1 124.4(9) . .
C23 O16 Dy2 124.1(9) . .
C25 O17 Dy3 125.5(8) . .
C25 O18 Dy4 116.5(7) . .
Dy3 O19 Dy4 106.2(5) . .
C27 O19 Dy3 159.8(8) . .
C27 O19 Dy4 82.3(7) . .
C27 O20 Dy4 101.5(11) . .
O1 C1 C2 121.7(9) . .
O1 C1 C6 120.4(9) . .
C2 C1 C6 117.9(12) . .
C3 C2 C1 124.8(11) . .
C2 C3 C4 118.8(11) . .
C5 C4 C3 117.5(13) . .
C4 C5 C6 127.5(11) . .
C1 C6 C5 113.4(10) . .
C1 C6 C7 126.6(12) . .
C5 C6 C7 120.0(10) . .
N1 C7 C6 126.3(10) . .
N1 C8 C9 112.0(9) . .
O2 C9 C8 107.0(10) . .
O2 C9 C10 103.4(11) . .
C8 C9 C10 115.4(9) . .
O3 C10 C9 107.7(10) . .
C11 C12 C13 120.0 . .
O4 C11 C12 110.9(8) . .
O4 C11 C16 128.8(8) . .
C12 C11 C16 120.0 . .
C11 C16 C17 126.9(11) . .
C15 C16 C11 120.0 . .
C15 C16 C17 113.1(11) . .
C16 C15 C14 120.0 . .
C13 C14 C15 120.0 . .
C14 C13 C12 120.0 . .
C16 C17 N2 118.0(12) . .
C19 C18 N2 105.4(9) . .
O5 C19 C18 112.2(13) . .
O5 C19 C20 107.1(11) . .
C20 C19 C18 113.7(10) . .
O6 C20 C19 106.0(12) . .
O13 C21 Dy2 58.4(6) . .
O13 C21 O14 115.6(10) . .
O13 C21 C22 120.4(11) . .
O14 C21 Dy2 57.2(6) . .
O14 C21 C22 123.9(10) . .
C22 C21 Dy2 177.9(10) . .
O15 C23 C24 114.8(17) . .
O16 C23 O15 124.4(15) . .
O16 C23 C24 120.3(14) . .
O17 C25 C26 108.5(11) . .
O18 C25 O17 155.4(11) . .
O18 C25 C26 96.1(11) . .
O19 C27 Dy4 67.5(7) . .
O19 C27 C28 102.7(10) . .
O20 C27 Dy4 52.1(9) . .
O20 C27 O19 119.5(13) . .
O20 C27 C28 136.4(15) . .
C28 C27 Dy4 167.6(7) . .
C30 N3 C29 118.5(12) . .
C30 N3 C31 98.8(11) . .
C31 N3 C29 131.8(11) . .
C32 N3 C29 89.6(14) . .
C32 N3 C30 96.2(16) . .
C32 N3 C31 117.0(14) . .

loop_
_geom_bond_atom_site_label_1
_geom_bond_atom_site_label_2
_geom_bond_distance
_geom_bond_site_symmetry_2
Dy1 Dy2 3.8663(7) .
Dy1 Mo1 3.3380(12) .
Dy1 Mo2 3.4407(10) .
Dy1 N1 2.482(9) .
Dy1 O1 2.207(8) .
Dy1 O2 2.429(7) .
Dy1 O6 2.353(6) .
Dy1 O7 2.436(8) .
Dy1 O12 2.452(7) .
Dy1 O13 2.384(8) .
Dy1 O15 2.305(8) .
Dy2 Dy1 3.8664(7) 4_556
Dy2 O7 2.254(6) 4_556
Dy2 O7 2.254(6) .
Dy2 O13 2.485(9) 4_556
Dy2 O13 2.485(9) .
Dy2 O14 2.460(10) 4_556
Dy2 O14 2.460(10) .
Dy2 O16 2.310(11) .
Dy2 O16 2.310(11) 4_556
Dy2 C21 2.903(11) 4_556
Dy2 C21 2.903(11) .
Dy3 Dy4 3.8796(9) .
Dy3 Mo1 3.4221(10) 4_556
Dy3 Mo2 3.3368(14) .
Dy3 N2 2.375(10) .
Dy3 O3 2.405(9) 4_556
Dy3 O4 2.197(11) .
Dy3 O5 2.407(9) .
Dy3 O9 2.367(7) 4_556
Dy3 O10 2.442(10) .
Dy3 O17 2.331(7) .
Dy3 O19 2.327(11) .
Dy4 Dy3 3.8796(9) 4_556
Dy4 O10 2.259(8) 4_556
Dy4 O10 2.259(8) .
Dy4 O18 2.388(11) .
Dy4 O18 2.388(11) 4_556
Dy4 O19 2.523(12) 4_556
Dy4 O19 2.523(12) .
Dy4 O20 2.179(16) 4_556
Dy4 O20 2.179(16) .
Dy4 C27 2.706(12) 4_556
Dy4 C27 2.706(12) .
Mo1 Dy3 3.4221(10) 4_556
Mo1 O2 2.048(9) .
Mo1 O3 1.989(8) .
Mo1 O7 1.808(6) .
Mo1 O8 1.692(8) .
Mo1 O9 1.793(8) .
Mo1 O12 2.498(7) .
Mo2 O5 2.064(9) .
Mo2 O6 2.051(7) .
Mo2 O10 1.821(8) .
Mo2 O11 1.667(10) .
Mo2 O12 1.771(7) .
N1 C7 1.218(16) .
N1 C8 1.370(15) .
N2 C17 1.453(18) .
N2 C18 1.512(16) .
O1 C1 1.318(15) .
O2 C9 1.524(15) .
O3 Dy3 2.405(9) 4_556
O3 C10 1.434(17) .
O4 C11 1.385(15) .
O5 C19 1.466(16) .
O6 C20 1.400(15) .
O9 Dy3 2.367(7) 4_556
O13 C21 1.266(11) .
O14 C21 1.269(15) .
O15 C23 1.305(18) .
O16 C23 1.25(2) .
O17 C25 1.203(11) .
O18 C25 1.182(12) .
O19 C27 1.373(16) .
O20 C27 1.226(12) .
C1 C2 1.376(15) .
C1 C6 1.401(14) .
C2 C3 1.35(2) .
C3 C4 1.370(16) .
C4 C5 1.298(16) .
C5 C6 1.44(2) .
C6 C7 1.459(15) .
C8 C9 1.53(2) .
C9 C10 1.533(19) .
C12 C11 1.3900 .
C12 C13 1.3900 .
C11 C16 1.3900 .
C16 C15 1.3900 .
C16 C17 1.40(2) .
C15 C14 1.3900 .
C14 C13 1.3900 .
C18 C19 1.485(19) .
C19 C20 1.47(2) .
C21 C22 1.43(2) .
C23 C24 1.57(2) .
C25 C26 1.599(13) .
C27 C28 1.583(16) .
N3 C29 1.814(13) .
N3 C30 1.65(2) .
N3 C31 1.657(11) .
N3 C32 1.56(3) .
